data_7115909
loop_
_publ_author_name
'D. Christopher Braddock'
'Alison X. Gao'
'Andrew J. P. White'
'Mariko Whyte'

_publ_section_title
;
 Studies towards the synthesis of halomon: asymmetric
 hexafunctionalisation of myrcene
;
_journal_name_full Chem.Commun.
_journal_page_first 13725
_journal_paper_doi 10.1039/C4cc06234E
_journal_volume 50
_journal_year 2014
_chemical_formula_moiety 'C5 H10 Br2 O2'
_chemical_formula_sum 'C5 H10 Br2 O2'
_chemical_formula_weight 261.95
_chemical_name_systematic
; 
 ? 
;
_space_group_IT_number 14
_symmetry_cell_setting monoclinic
_symmetry_space_group_name_Hall '-P 2yn'
_symmetry_space_group_name_H-M 'P 1 21/n 1'
_atom_sites_solution_hydrogens geom
_atom_sites_solution_primary direct
_atom_sites_solution_secondary difmap
_audit_creation_method SHELXL-97
_cell_angle_alpha 90.00
_cell_angle_beta 97.5499(16)
_cell_angle_gamma 90.00
_cell_formula_units_Z 4
_cell_length_a 5.56972(10)
_cell_length_b 9.61673(17)
_cell_length_c 15.4286(3)
_cell_measurement_reflns_used 3944
_cell_measurement_temperature 173
_cell_measurement_theta_max 71.7933
_cell_measurement_theta_min 2.8868
_cell_volume 819.23(3)
_computing_cell_refinement 'CrysAlis RED, Oxford Diffraction Ltd'
_computing_data_collection 'CrysAlis CCD, Oxford Diffraction Ltd'
_computing_data_reduction 'CrysAlis RED, Oxford Diffraction Ltd'
_computing_molecular_graphics 'Bruker SHELXTL'
_computing_publication_material 'Bruker SHELXTL'
_computing_structure_refinement 'SHELXL-97 (Sheldrick, 1997)'
_computing_structure_solution 'SHELXS-97 (Sheldrick, 1990)'
_diffrn_ambient_temperature 173
_diffrn_detector_area_resol_mean 8.2556
_diffrn_measured_fraction_theta_full 0.991
_diffrn_measured_fraction_theta_max 0.991
_diffrn_measurement_device_type 'OD Xcalibur PX Ultra'
_diffrn_measurement_method 'omega scans'
_diffrn_radiation_monochromator graphite
_diffrn_radiation_source 'Enhance Ultra (Cu) X-ray Source'
_diffrn_radiation_type CuK\a
_diffrn_radiation_wavelength 1.54184
_diffrn_reflns_av_R_equivalents 0.0231
_diffrn_reflns_av_sigmaI/netI 0.0197
_diffrn_reflns_limit_h_max 6
_diffrn_reflns_limit_h_min -5
_diffrn_reflns_limit_k_max 11
_diffrn_reflns_limit_k_min -11
_diffrn_reflns_limit_l_max 18
_diffrn_reflns_limit_l_min -18
_diffrn_reflns_number 5638
_diffrn_reflns_theta_full 71.94
_diffrn_reflns_theta_max 71.94
_diffrn_reflns_theta_min 5.43
_diffrn_standards_number 0
_exptl_absorpt_coefficient_mu 12.043
_exptl_absorpt_correction_T_max 0.514
_exptl_absorpt_correction_T_min 0.174
_exptl_absorpt_correction_type analytical
_exptl_absorpt_process_details
; 
CrysAlisPro, Agilent Technologies, 
Version 1.171.35.15 (release 03-08-2011 CrysAlis171 .NET) 
(compiled Aug  3 2011,13:03:54) 
Analytical numeric absorption correction using a multifaceted crystal 
model based on expressions derived by R.C. Clark & J.S. Reid. 
(Clark, R. C. & Reid, J. S. (1995). Acta Cryst. A51, 887-897) 
;
_exptl_crystal_colour Colourless
_exptl_crystal_density_diffrn 2.124
_exptl_crystal_density_method 'not measured'
_exptl_crystal_description 'blocky needles'
_exptl_crystal_F_000 504
_exptl_crystal_size_max 0.30
_exptl_crystal_size_mid 0.11
_exptl_crystal_size_min 0.07
_refine_diff_density_max 0.408
_refine_diff_density_min -0.513
_refine_diff_density_rms 0.074
_refine_ls_extinction_coef 0.00224(12)
_refine_ls_extinction_expression Fc^*^=kFc[1+0.001xFc^2^\l^3^/sin(2\q)]^-1/4^
_refine_ls_extinction_method SHELXL
_refine_ls_goodness_of_fit_ref 1.079
_refine_ls_hydrogen_treatment mixed
_refine_ls_matrix_type full
_refine_ls_number_parameters 91
_refine_ls_number_reflns 1597
_refine_ls_number_restraints 2
_refine_ls_restrained_S_all 1.078
_refine_ls_R_factor_all 0.0259
_refine_ls_R_factor_gt 0.0223
_refine_ls_shift/su_max 0.000
_refine_ls_shift/su_mean 0.000
_refine_ls_structure_factor_coef Fsqd
_refine_ls_weighting_details 'calc w=1/[\s^2^(Fo^2^)+(0.0215P)^2^+0.7173P] where P=(Fo^2^+2Fc^2^)/3'
_refine_ls_weighting_scheme calc
_refine_ls_wR_factor_gt 0.0508
_refine_ls_wR_factor_ref 0.0519
_reflns_number_gt 1440
_reflns_number_total 1597
_reflns_threshold_expression >2sigma(I)
_cod_data_source_file c4cc06234e2.cif
_cod_data_source_block 6
_cod_original_sg_symbol_H-M P2(1)/n
_cod_database_code 7115909

loop_
_symmetry_equiv_pos_as_xyz
'x, y, z'
'-x+1/2, y+1/2, -z+1/2'
'-x, -y, -z'
'x-1/2, -y-1/2, z-1/2'

loop_
_atom_site_label
_atom_site_type_symbol
_atom_site_fract_x
_atom_site_fract_y
_atom_site_fract_z
_atom_site_U_iso_or_equiv
_atom_site_adp_type
_atom_site_occupancy
_atom_site_symmetry_multiplicity
_atom_site_calc_flag
_atom_site_refinement_flags
C1 C 0.4891(5) 0.0295(3) 0.21227(18) 0.0277(6) Uani 1 1 d .
H1A H 0.5391 -0.0544 0.1820 0.033 Uiso 1 1 calc R
H1B H 0.3492 0.0035 0.2423 0.033 Uiso 1 1 calc R
C2 C 0.4076(4) 0.1410(3) 0.14373(16) 0.0219(5) Uani 1 1 d .
C3 C 0.6160(4) 0.1859(3) 0.09335(16) 0.0212(5) Uani 1 1 d .
H3A H 0.7387 0.2391 0.1334 0.025 Uiso 1 1 calc R
C4 C 0.5218(5) 0.2767(3) 0.01560(18) 0.0300(6) Uani 1 1 d .
H4A H 0.4388 0.3591 0.0361 0.036 Uiso 1 1 calc R
H4B H 0.4029 0.2238 -0.0249 0.036 Uiso 1 1 calc R
C5 C 0.2952(5) 0.2646(3) 0.18503(18) 0.0268(6) Uani 1 1 d .
H5A H 0.2462 0.3347 0.1401 0.040 Uiso 1 1 calc R
H5B H 0.4141 0.3050 0.2305 0.040 Uiso 1 1 calc R
H5C H 0.1530 0.2337 0.2110 0.040 Uiso 1 1 calc R
Br1 Br 0.75590(5) 0.08648(3) 0.299959(18) 0.03480(12) Uani 1 1 d .
Br2 Br 0.78942(6) 0.33696(4) -0.04585(2) 0.03796(12) Uani 1 1 d .
O1 O 0.2177(3) 0.0758(2) 0.08632(12) 0.0271(4) Uani 1 1 d D
H1 H 0.272(6) 0.019(3) 0.0469(18) 0.051(10) Uiso 1 1 d D
O2 O 0.7262(3) 0.06386(19) 0.06409(12) 0.0238(4) Uani 1 1 d D
H2 H 0.8883(8) 0.067(4) 0.077(2) 0.053(11) Uiso 1 1 d D

loop_
_atom_site_aniso_label
_atom_site_aniso_U_11
_atom_site_aniso_U_22
_atom_site_aniso_U_33
_atom_site_aniso_U_23
_atom_site_aniso_U_13
_atom_site_aniso_U_12
C1 0.0241(14) 0.0263(13) 0.0327(14) 0.0016(11) 0.0035(11) -0.0043(10)
C2 0.0151(11) 0.0271(12) 0.0233(12) -0.0043(10) 0.0020(9) -0.0011(10)
C3 0.0156(12) 0.0246(12) 0.0235(12) -0.0025(10) 0.0026(9) -0.0004(10)
C4 0.0222(13) 0.0394(15) 0.0294(14) 0.0098(12) 0.0068(11) 0.0035(12)
C5 0.0227(13) 0.0280(13) 0.0307(14) -0.0075(11) 0.0078(11) -0.0014(11)
Br1 0.03132(18) 0.0457(2) 0.02635(16) 0.00359(12) -0.00011(11) 0.00192(13)
Br2 0.03069(18) 0.0490(2) 0.03543(18) 0.01434(14) 0.00899(12) -0.00192(13)
O1 0.0156(9) 0.0338(10) 0.0318(10) -0.0107(8) 0.0029(7) -0.0030(7)
O2 0.0150(9) 0.0270(9) 0.0296(9) -0.0056(7) 0.0040(7) 0.0015(7)

loop_
_atom_type_symbol
_atom_type_description
_atom_type_scat_dispersion_real
_atom_type_scat_dispersion_imag
_atom_type_scat_source
C C 0.0181 0.0091 'International Tables Vol C Tables 4.2.6.8 and 6.1.1.4'
H H 0.0000 0.0000 'International Tables Vol C Tables 4.2.6.8 and 6.1.1.4'
O O 0.0492 0.0322 'International Tables Vol C Tables 4.2.6.8 and 6.1.1.4'
Br Br -0.6763 1.2805 'International Tables Vol C Tables 4.2.6.8 and 6.1.1.4'

loop_
_geom_angle_atom_site_label_1
_geom_angle_atom_site_label_2
_geom_angle_atom_site_label_3
_geom_angle
C2 C1 Br1 114.30(18)
O1 C2 C5 106.9(2)
O1 C2 C1 104.4(2)
C5 C2 C1 111.0(2)
O1 C2 C3 110.8(2)
C5 C2 C3 111.8(2)
C1 C2 C3 111.7(2)
O2 C3 C4 110.0(2)
O2 C3 C2 108.26(19)
C4 C3 C2 110.7(2)
C3 C4 Br2 110.28(18)

loop_
_geom_bond_atom_site_label_1
_geom_bond_atom_site_label_2
_geom_bond_distance
C1 C2 1.532(4)
C1 Br1 1.952(3)
C2 O1 1.432(3)
C2 C5 1.522(3)
C2 C3 1.541(3)
C3 O2 1.425(3)
C3 C4 1.520(4)
C4 Br2 1.956(3)
